data_4085721
loop_
_publ_author_name
'Brosmer, Jonathan L.'
'Diaconescu, Paula L.'

_publ_section_title
;
 Yttrium-Alkyl Complexes Supported by a Ferrocene-Based Phosphinimine
 Ligand
;
_journal_issue 11
_journal_name_full Organometallics
_journal_page_first 2567
_journal_paper_doi 10.1021/om501227t
_journal_volume 34
_journal_year 2015
_chemical_formula_sum 'C76 H83 Fe N2 O2 P2 Y'
_chemical_formula_weight 1263.14
_chemical_name_systematic
; 
 ? 
;
_space_group_IT_number 2
_symmetry_cell_setting triclinic
_symmetry_space_group_name_Hall '-P 1'
_symmetry_space_group_name_H-M 'P -1'
_atom_sites_solution_hydrogens geom
_atom_sites_solution_primary direct
_atom_sites_solution_secondary difmap
_audit_creation_method SHELXL-97
_cell_angle_alpha 82.290(5)
_cell_angle_beta 76.846(5)
_cell_angle_gamma 87.007(5)
_cell_formula_units_Z 2
_cell_length_a 12.716(6)
_cell_length_b 13.305(6)
_cell_length_c 21.743(9)
_cell_measurement_temperature 100(2)
_cell_volume 3549(3)
_computing_structure_refinement 'SHELXL-97 (Sheldrick, 1997)'
_computing_structure_solution 'SHELXS-97 (Sheldrick, 1990)'
_diffrn_ambient_temperature 100(2)
_diffrn_measured_fraction_theta_full 0.990
_diffrn_measured_fraction_theta_max 0.990
_diffrn_radiation_monochromator graphite
_diffrn_radiation_source 'fine-focus sealed tube'
_diffrn_radiation_type MoK\a
_diffrn_radiation_wavelength 0.71073
_diffrn_reflns_av_R_equivalents 0.0317
_diffrn_reflns_av_sigmaI/netI 0.0391
_diffrn_reflns_limit_h_max 15
_diffrn_reflns_limit_h_min -15
_diffrn_reflns_limit_k_max 15
_diffrn_reflns_limit_k_min -15
_diffrn_reflns_limit_l_max 25
_diffrn_reflns_limit_l_min -25
_diffrn_reflns_number 34079
_diffrn_reflns_theta_full 25.00
_diffrn_reflns_theta_max 25.00
_diffrn_reflns_theta_min 3.80
_exptl_absorpt_coefficient_mu 1.107
_exptl_absorpt_correction_T_max 0.6849
_exptl_absorpt_correction_T_min 0.6324
_exptl_absorpt_correction_type multi-scan
_exptl_absorpt_process_details 'Bruker AXS area detector scaling and absorption correction'
_exptl_crystal_density_diffrn 1.182
_exptl_crystal_density_method 'not measured'
_exptl_crystal_description block
_exptl_crystal_F_000 1328
_exptl_crystal_size_max 0.30
_exptl_crystal_size_mid 0.27
_exptl_crystal_size_min 0.23
_refine_diff_density_max 3.254
_refine_diff_density_min -1.318
_refine_diff_density_rms 0.094
_refine_ls_extinction_method none
_refine_ls_goodness_of_fit_ref 1.097
_refine_ls_hydrogen_treatment mixed
_refine_ls_matrix_type full
_refine_ls_number_parameters 736
_refine_ls_number_reflns 12361
_refine_ls_number_restraints 0
_refine_ls_restrained_S_all 1.097
_refine_ls_R_factor_all 0.0749
_refine_ls_R_factor_gt 0.0611
_refine_ls_shift/su_max 0.001
_refine_ls_shift/su_mean 0.000
_refine_ls_structure_factor_coef Fsqd
_refine_ls_weighting_details 'calc w=1/[\s^2^(Fo^2^)+(0.1107P)^2^+3.7501P] where P=(Fo^2^+2Fc^2^)/3'
_refine_ls_weighting_scheme calc
_refine_ls_wR_factor_gt 0.1739
_refine_ls_wR_factor_ref 0.1823
_reflns_number_gt 9979
_reflns_number_total 12361
_reflns_threshold_expression >2sigma(I)
_cod_data_source_file om501227t_si_002.cif
_cod_data_source_block pld1312sm
_cod_depositor_comments 'Adding full bibliography for 4085721--4085722.cif.'
_cod_original_sg_symbol_H-M P-1
_cod_database_code 4085721

loop_
_symmetry_equiv_pos_as_xyz
'x, y, z'
'-x, -y, -z'

loop_
_atom_site_label
_atom_site_type_symbol
_atom_site_fract_x
_atom_site_fract_y
_atom_site_fract_z
_atom_site_U_iso_or_equiv
_atom_site_adp_type
_atom_site_occupancy
_atom_site_symmetry_multiplicity
_atom_site_calc_flag
_atom_site_refinement_flags
_atom_site_disorder_assembly
_atom_site_disorder_group
Y1 Y 0.62057(3) 0.12893(3) 0.220452(17) 0.02434(13) Uani 1 1 d . . .
Fe1 Fe 0.80111(5) 0.31453(4) 0.08531(3) 0.02763(16) Uani 1 1 d . . .
P1 P 0.86733(8) -0.00594(7) 0.17329(5) 0.0237(2) Uani 1 1 d . . .
P2 P 0.64609(9) 0.33356(7) 0.29420(5) 0.0284(2) Uani 1 1 d . . .
N1 N 0.8008(3) 0.0997(2) 0.16289(15) 0.0250(7) Uani 1 1 d . . .
N2 N 0.6689(3) 0.2961(2) 0.22501(16) 0.0291(7) Uani 1 1 d . . .
O1 O 0.6642(2) -0.00899(19) 0.27243(12) 0.0260(6) Uani 1 1 d . . .
O2 O 0.4964(2) 0.17275(19) 0.29919(13) 0.0294(6) Uani 1 1 d . . .
C1 C 0.4978(5) 0.0921(7) 0.1526(3) 0.0934(10) Uani 1 1 d . . .
H1A H 0.5259 0.0292 0.1343 0.112 Uiso 1 1 calc R . .
H1B H 0.4269 0.0758 0.1815 0.112 Uiso 1 1 calc R . .
C2 C 0.4786(5) 0.1592(8) 0.1045(3) 0.0934(10) Uani 1 1 d . . .
C3 C 0.5158(5) 0.1509(8) 0.0392(3) 0.0934(10) Uani 1 1 d . . .
H3 H 0.5503 0.0900 0.0258 0.112 Uiso 1 1 calc R . .
C4 C 0.5005(5) 0.2383(8) -0.0088(4) 0.0934(10) Uani 1 1 d . . .
H4 H 0.5290 0.2349 -0.0528 0.112 Uiso 1 1 calc R . .
C5 C 0.4476(5) 0.3201(8) 0.0101(3) 0.0934(10) Uani 1 1 d . . .
H5 H 0.4395 0.3752 -0.0213 0.112 Uiso 1 1 calc R . .
C6 C 0.4062(5) 0.3297(8) 0.0686(3) 0.0934(10) Uani 1 1 d . . .
H6 H 0.3661 0.3897 0.0791 0.112 Uiso 1 1 calc R . .
C7 C 0.4196(5) 0.2508(8) 0.1187(4) 0.0934(10) Uani 1 1 d . . .
H7 H 0.3888 0.2598 0.1618 0.112 Uiso 1 1 calc R . .
C8 C 0.8331(3) 0.1616(3) 0.10262(18) 0.0250(8) Uani 1 1 d . . .
C9 C 0.7694(4) 0.1817(3) 0.05637(19) 0.0314(9) Uani 1 1 d . . .
H9 H 0.6961 0.1545 0.0601 0.038 Uiso 1 1 calc R . .
C10 C 0.8274(4) 0.2486(3) 0.0040(2) 0.0369(10) Uani 1 1 d . . .
H10 H 0.8026 0.2755 -0.0357 0.044 Uiso 1 1 calc R . .
C11 C 0.9260(4) 0.2688(3) 0.0182(2) 0.0388(11) Uani 1 1 d . . .
H11 H 0.9834 0.3134 -0.0097 0.047 Uiso 1 1 calc R . .
C12 C 0.9301(3) 0.2167(3) 0.0789(2) 0.0342(10) Uani 1 1 d . . .
H12 H 0.9908 0.2181 0.1011 0.041 Uiso 1 1 calc R . .
C13 C 0.7113(3) 0.3603(3) 0.16866(19) 0.0301(9) Uani 1 1 d . . .
C14 C 0.6573(4) 0.3877(3) 0.1181(2) 0.0370(10) Uani 1 1 d . . .
H14 H 0.5841 0.3651 0.1168 0.044 Uiso 1 1 calc R . .
C15 C 0.7260(4) 0.4518(3) 0.0691(2) 0.0432(12) Uani 1 1 d . . .
H15 H 0.7090 0.4823 0.0278 0.052 Uiso 1 1 calc R . .
C16 C 0.8221(4) 0.4640(3) 0.0888(2) 0.0405(11) Uani 1 1 d . . .
H16 H 0.8851 0.5050 0.0639 0.049 Uiso 1 1 calc R . .
C17 C 0.8147(4) 0.4073(3) 0.1504(2) 0.0341(10) Uani 1 1 d . . .
H17 H 0.8711 0.4018 0.1761 0.041 Uiso 1 1 calc R . .
C18 C 0.8273(3) -0.1064(3) 0.13526(18) 0.0282(9) Uani 1 1 d . . .
C19 C 0.8706(4) -0.2035(3) 0.1421(2) 0.0383(10) Uani 1 1 d . . .
H19 H 0.9256 -0.2173 0.1654 0.046 Uiso 1 1 calc R . .
C20 C 0.8359(4) -0.2807(3) 0.1161(2) 0.0416(11) Uani 1 1 d . . .
H20 H 0.8664 -0.3471 0.1216 0.050 Uiso 1 1 calc R . .
C21 C 0.7565(5) -0.2611(3) 0.0818(3) 0.0499(13) Uani 1 1 d . . .
H21 H 0.7351 -0.3128 0.0613 0.060 Uiso 1 1 calc R . .
C22 C 0.7090(6) -0.1669(4) 0.0777(3) 0.0701(18) Uani 1 1 d . . .
H22 H 0.6511 -0.1542 0.0565 0.084 Uiso 1 1 calc R . .
C23 C 0.7448(5) -0.0894(4) 0.1041(3) 0.0578(15) Uani 1 1 d . . .
H23 H 0.7115 -0.0239 0.1006 0.069 Uiso 1 1 calc R . .
C24 C 1.0103(3) 0.0086(3) 0.14229(18) 0.0274(8) Uani 1 1 d . . .
C25 C 1.0640(4) -0.0288(4) 0.0872(2) 0.0507(13) Uani 1 1 d . . .
H25 H 1.0273 -0.0704 0.0669 0.061 Uiso 1 1 calc R . .
C26 C 1.1698(5) -0.0063(6) 0.0616(3) 0.088(3) Uani 1 1 d . . .
H26 H 1.2048 -0.0288 0.0222 0.105 Uiso 1 1 calc R . .
C27 C 1.2270(5) 0.0494(5) 0.0925(3) 0.077(2) Uani 1 1 d . . .
H27 H 1.3015 0.0618 0.0754 0.093 Uiso 1 1 calc R . .
C28 C 1.1751(4) 0.0862(4) 0.1477(2) 0.0423(11) Uani 1 1 d . . .
H28 H 1.2134 0.1246 0.1689 0.051 Uiso 1 1 calc R . .
C29 C 1.0673(3) 0.0671(3) 0.17228(19) 0.0318(9) Uani 1 1 d . . .
H29 H 1.0311 0.0940 0.2100 0.038 Uiso 1 1 calc R . .
C30 C 0.7210(3) 0.2530(3) 0.3443(2) 0.0323(9) Uani 1 1 d . . .
C31 C 0.8093(3) 0.1960(3) 0.3172(2) 0.0341(9) Uani 1 1 d . . .
H31 H 0.8294 0.1973 0.2722 0.041 Uiso 1 1 calc R . .
C32 C 0.8680(4) 0.1376(4) 0.3552(2) 0.0458(12) Uani 1 1 d . . .
H32 H 0.9278 0.0976 0.3366 0.055 Uiso 1 1 calc R . .
C33 C 0.8397(4) 0.1369(4) 0.4214(2) 0.0456(12) Uani 1 1 d . . .
H33 H 0.8814 0.0979 0.4475 0.055 Uiso 1 1 calc R . .
C34 C 0.7511(4) 0.1932(4) 0.4484(2) 0.0426(11) Uani 1 1 d . . .
H34 H 0.7313 0.1926 0.4933 0.051 Uiso 1 1 calc R . .
C35 C 0.6915(4) 0.2502(3) 0.4104(2) 0.0363(10) Uani 1 1 d . . .
H35 H 0.6299 0.2880 0.4292 0.044 Uiso 1 1 calc R . .
C36 C 0.6867(4) 0.4629(3) 0.2913(2) 0.0394(11) Uani 1 1 d . . .
C37 C 0.6431(4) 0.5391(3) 0.2547(2) 0.0473(12) Uani 1 1 d . . .
H37 H 0.5941 0.5231 0.2305 0.057 Uiso 1 1 calc R . .
C38 C 0.6706(5) 0.6396(4) 0.2530(3) 0.0629(17) Uani 1 1 d . . .
H38 H 0.6393 0.6923 0.2284 0.075 Uiso 1 1 calc R . .
C39 C 0.7422(6) 0.6620(4) 0.2867(3) 0.0690(19) Uani 1 1 d . . .
H39 H 0.7610 0.7306 0.2852 0.083 Uiso 1 1 calc R . .
C40 C 0.7878(5) 0.5873(5) 0.3228(3) 0.0670(17) Uani 1 1 d . . .
H40 H 0.8384 0.6040 0.3457 0.080 Uiso 1 1 calc R . .
C41 C 0.7598(4) 0.4868(4) 0.3256(2) 0.0505(13) Uani 1 1 d . . .
H41 H 0.7905 0.4347 0.3509 0.061 Uiso 1 1 calc R . .
C42 C 0.7443(3) -0.0551(3) 0.29497(18) 0.0253(8) Uani 1 1 d . . .
C43 C 0.8493(3) -0.0561(3) 0.25572(18) 0.0255(8) Uani 1 1 d . . .
C44 C 0.9366(3) -0.1031(3) 0.2776(2) 0.0320(9) Uani 1 1 d . . .
H44 H 1.0059 -0.1037 0.2496 0.038 Uiso 1 1 calc R . .
C45 C 0.9235(4) -0.1493(3) 0.3402(2) 0.0327(9) Uani 1 1 d . B .
C46 C 0.8197(4) -0.1503(3) 0.37768(19) 0.0327(9) Uani 1 1 d . . .
H46 H 0.8096 -0.1829 0.4202 0.039 Uiso 1 1 calc R . .
C47 C 0.7288(3) -0.1072(3) 0.35786(18) 0.0279(9) Uani 1 1 d . . .
C48 C 0.6163(4) -0.1118(3) 0.40225(19) 0.0346(10) Uani 1 1 d . . .
C49 C 0.5352(4) -0.1582(3) 0.3719(2) 0.0409(11) Uani 1 1 d . . .
H49A H 0.5370 -0.1214 0.3295 0.061 Uiso 1 1 calc R . .
H49B H 0.4623 -0.1528 0.3987 0.061 Uiso 1 1 calc R . .
H49C H 0.5545 -0.2297 0.3683 0.061 Uiso 1 1 calc R . .
C50 C 0.5797(4) -0.0042(3) 0.4168(2) 0.0362(10) Uani 1 1 d . . .
H50A H 0.5773 0.0393 0.3770 0.054 Uiso 1 1 calc R . .
H50B H 0.6307 0.0231 0.4376 0.054 Uiso 1 1 calc R . .
H50C H 0.5076 -0.0062 0.4450 0.054 Uiso 1 1 calc R . .
C51 C 0.6162(4) -0.1773(4) 0.4659(2) 0.0501(13) Uani 1 1 d . . .
H51A H 0.6413 -0.2463 0.4582 0.075 Uiso 1 1 calc R . .
H51B H 0.5427 -0.1793 0.4926 0.075 Uiso 1 1 calc R . .
H51C H 0.6645 -0.1481 0.4878 0.075 Uiso 1 1 calc R . .
C52 C 1.0219(4) -0.1952(4) 0.3656(2) 0.0449(11) Uani 1 1 d . . .
C56 C 0.4480(3) 0.2446(3) 0.33299(18) 0.0271(8) Uani 1 1 d . . .
C57 C 0.5079(3) 0.3299(3) 0.33604(18) 0.0282(9) Uani 1 1 d . . .
C58 C 0.4617(4) 0.4084(3) 0.37143(19) 0.0322(9) Uani 1 1 d . . .
H58 H 0.5042 0.4643 0.3727 0.039 Uiso 1 1 calc R . .
C59 C 0.3556(4) 0.4053(3) 0.40416(19) 0.0344(10) Uani 1 1 d . A .
C60 C 0.2976(4) 0.3208(3) 0.40093(19) 0.0332(9) Uani 1 1 d . . .
H60 H 0.2244 0.3177 0.4238 0.040 Uiso 1 1 calc R . .
C61 C 0.3387(3) 0.2406(3) 0.36668(18) 0.0290(9) Uani 1 1 d . . .
C62 C 0.2668(3) 0.1521(3) 0.3639(2) 0.0357(10) Uani 1 1 d . . .
C63 C 0.2518(4) 0.1562(4) 0.2958(2) 0.0462(12) Uani 1 1 d . . .
H63A H 0.3221 0.1473 0.2670 0.069 Uiso 1 1 calc R . .
H63B H 0.2196 0.2220 0.2831 0.069 Uiso 1 1 calc R . .
H63C H 0.2040 0.1018 0.2937 0.069 Uiso 1 1 calc R . .
C64 C 0.1544(4) 0.1597(4) 0.4081(2) 0.0468(12) Uani 1 1 d . . .
H64A H 0.1176 0.2224 0.3944 0.070 Uiso 1 1 calc R . .
H64B H 0.1620 0.1601 0.4519 0.070 Uiso 1 1 calc R . .
H64C H 0.1120 0.1012 0.4060 0.070 Uiso 1 1 calc R . .
C65 C 0.3167(4) 0.0491(3) 0.3847(2) 0.0396(10) Uani 1 1 d . . .
H65A H 0.2713 -0.0055 0.3801 0.059 Uiso 1 1 calc R . .
H65B H 0.3213 0.0454 0.4293 0.059 Uiso 1 1 calc R . .
H65C H 0.3892 0.0416 0.3580 0.059 Uiso 1 1 calc R . .
C66 C 0.3043(4) 0.4917(3) 0.4422(2) 0.0464(12) Uani 1 1 d . . .
C1S C 0.0432(6) 0.4055(5) 0.3027(3) 0.0745(18) Uani 1 1 d . . .
H1SA H 0.0116 0.3381 0.3153 0.112 Uiso 1 1 calc R . .
H1SB H -0.0058 0.4558 0.3241 0.112 Uiso 1 1 calc R . .
H1SC H 0.1127 0.4051 0.3151 0.112 Uiso 1 1 calc R . .
C2S C 0.0601(5) 0.4319(5) 0.2325(3) 0.0615(15) Uani 1 1 d . . .
C3S C 0.0936(5) 0.3602(5) 0.1923(3) 0.0661(16) Uani 1 1 d . . .
H3S H 0.1015 0.2912 0.2090 0.079 Uiso 1 1 calc R . .
C4S C 0.1165(5) 0.3895(6) 0.1251(4) 0.080(2) Uani 1 1 d . . .
H4S H 0.1421 0.3398 0.0974 0.096 Uiso 1 1 calc R . .
C5S C 0.1029(6) 0.4838(7) 0.1010(4) 0.085(2) Uani 1 1 d . . .
H5S H 0.1175 0.5019 0.0561 0.102 Uiso 1 1 calc R . .
C6S C 0.0667(6) 0.5571(6) 0.1417(4) 0.085(2) Uani 1 1 d . . .
H6S H 0.0565 0.6255 0.1244 0.102 Uiso 1 1 calc R . .
C7S C 0.0463(5) 0.5316(5) 0.2049(3) 0.0722(17) Uani 1 1 d . . .
H7S H 0.0217 0.5826 0.2318 0.087 Uiso 1 1 calc R . .
C72 C 0.1924(9) 0.4769(7) 0.4783(5) 0.0630(14) Uani 0.553(6) 1 d P A 1
H72A H 0.1451 0.4753 0.4486 0.094 Uiso 0.553(6) 1 calc PR A 1
H72B H 0.1697 0.5330 0.5037 0.094 Uiso 0.553(6) 1 calc PR A 1
H72C H 0.1880 0.4127 0.5065 0.094 Uiso 0.553(6) 1 calc PR A 1
C71 C 0.3778(9) 0.5044(7) 0.4911(5) 0.0630(14) Uani 0.553(6) 1 d P A 1
H71A H 0.4482 0.5304 0.4675 0.094 Uiso 0.553(6) 1 calc PR A 1
H71B H 0.3879 0.4384 0.5154 0.094 Uiso 0.553(6) 1 calc PR A 1
H71C H 0.3423 0.5522 0.5203 0.094 Uiso 0.553(6) 1 calc PR A 1
C74 C 0.3145(10) 0.5945(7) 0.3971(6) 0.0630(14) Uani 0.553(6) 1 d P A 1
H74A H 0.3898 0.6031 0.3737 0.094 Uiso 0.553(6) 1 calc PR A 1
H74B H 0.2922 0.6506 0.4224 0.094 Uiso 0.553(6) 1 calc PR A 1
H74C H 0.2681 0.5940 0.3668 0.094 Uiso 0.553(6) 1 calc PR A 1
C73 C 0.1828(11) 0.5103(9) 0.4305(7) 0.0630(14) Uani 0.447(6) 1 d P A 2
H73A H 0.1519 0.5729 0.4471 0.094 Uiso 0.447(6) 1 calc PR A 2
H73B H 0.1380 0.4529 0.4526 0.094 Uiso 0.447(6) 1 calc PR A 2
H73C H 0.1853 0.5164 0.3848 0.094 Uiso 0.447(6) 1 calc PR A 2
C75 C 0.3676(13) 0.5872(9) 0.4268(7) 0.0630(14) Uani 0.447(6) 1 d P A 2
H75A H 0.3847 0.6071 0.3807 0.076 Uiso 0.447(6) 1 calc PR A 2
H75B H 0.4347 0.5755 0.4419 0.076 Uiso 0.447(6) 1 calc PR A 2
H75C H 0.3247 0.6413 0.4479 0.076 Uiso 0.447(6) 1 calc PR A 2
C70 C 0.2865(12) 0.4547(9) 0.5148(6) 0.0630(14) Uani 0.447(6) 1 d P A 2
H70A H 0.2415 0.3945 0.5254 0.094 Uiso 0.447(6) 1 calc PR A 2
H70B H 0.2505 0.5087 0.5390 0.094 Uiso 0.447(6) 1 calc PR A 2
H70C H 0.3565 0.4375 0.5257 0.094 Uiso 0.447(6) 1 calc PR A 2
C85 C 1.1079(11) -0.1190(12) 0.3518(7) 0.0721(15) Uani 0.464(6) 1 d P B 3
H85A H 1.1394 -0.1090 0.3059 0.108 Uiso 0.464(6) 1 calc PR B 3
H85B H 1.1642 -0.1430 0.3747 0.108 Uiso 0.464(6) 1 calc PR B 3
H85C H 1.0768 -0.0545 0.3656 0.108 Uiso 0.464(6) 1 calc PR B 3
C83 C 0.9906(12) -0.2523(13) 0.4295(7) 0.0721(15) Uani 0.464(6) 1 d P B 3
H83A H 0.9375 -0.3031 0.4294 0.108 Uiso 0.464(6) 1 calc PR B 3
H83B H 0.9587 -0.2055 0.4603 0.108 Uiso 0.464(6) 1 calc PR B 3
H83C H 1.0545 -0.2863 0.4415 0.108 Uiso 0.464(6) 1 calc PR B 3
C81 C 1.0740(11) -0.2792(12) 0.3218(7) 0.0721(15) Uani 0.464(6) 1 d P B 3
H81A H 1.0924 -0.2485 0.2772 0.108 Uiso 0.464(6) 1 calc PR B 3
H81B H 1.0223 -0.3333 0.3265 0.108 Uiso 0.464(6) 1 calc PR B 3
H81C H 1.1396 -0.3077 0.3345 0.108 Uiso 0.464(6) 1 calc PR B 3
C84 C 1.0391(10) -0.1244(10) 0.4157(6) 0.0721(15) Uani 0.536(6) 1 d P B 4
H84A H 1.0606 -0.0570 0.3937 0.108 Uiso 0.536(6) 1 calc PR B 4
H84B H 1.0957 -0.1542 0.4369 0.108 Uiso 0.536(6) 1 calc PR B 4
H84C H 0.9715 -0.1185 0.4475 0.108 Uiso 0.536(6) 1 calc PR B 4
C82 C 1.0044(10) -0.2987(10) 0.3963(7) 0.0721(15) Uani 0.536(6) 1 d P B 4
H82A H 0.9306 -0.3042 0.4223 0.087 Uiso 0.536(6) 1 calc PR B 4
H82B H 1.0560 -0.3167 0.4235 0.087 Uiso 0.536(6) 1 calc PR B 4
H82C H 1.0148 -0.3449 0.3638 0.087 Uiso 0.536(6) 1 calc PR B 4
C80 C 1.1275(9) -0.1861(11) 0.3183(6) 0.0721(15) Uani 0.536(6) 1 d P B 4
H80A H 1.1260 -0.2250 0.2834 0.108 Uiso 0.536(6) 1 calc PR B 4
H80B H 1.1857 -0.2127 0.3392 0.108 Uiso 0.536(6) 1 calc PR B 4
H80C H 1.1400 -0.1146 0.3015 0.108 Uiso 0.536(6) 1 calc PR B 4

loop_
_atom_site_aniso_label
_atom_site_aniso_U_11
_atom_site_aniso_U_22
_atom_site_aniso_U_33
_atom_site_aniso_U_23
_atom_site_aniso_U_13
_atom_site_aniso_U_12
Y1 0.0299(2) 0.0184(2) 0.0250(2) -0.00568(14) -0.00452(16) -0.00300(14)
Fe1 0.0398(4) 0.0183(3) 0.0235(3) -0.0006(2) -0.0050(2) -0.0020(2)
P1 0.0307(5) 0.0177(5) 0.0219(5) -0.0026(4) -0.0036(4) -0.0017(4)
P2 0.0349(6) 0.0203(5) 0.0297(6) -0.0093(4) -0.0024(4) -0.0045(4)
N1 0.0335(18) 0.0183(15) 0.0220(16) -0.0020(12) -0.0035(14) -0.0025(13)
N2 0.039(2) 0.0185(16) 0.0279(18) -0.0060(13) 0.0006(15) -0.0065(13)
O1 0.0309(15) 0.0216(13) 0.0246(14) -0.0020(10) -0.0043(11) -0.0039(11)
O2 0.0318(15) 0.0229(13) 0.0327(15) -0.0083(11) -0.0022(12) -0.0019(11)
C1 0.0484(15) 0.170(3) 0.0632(16) -0.0007(18) -0.0166(13) -0.0303(16)
C2 0.0484(15) 0.170(3) 0.0632(16) -0.0007(18) -0.0166(13) -0.0303(16)
C3 0.0484(15) 0.170(3) 0.0632(16) -0.0007(18) -0.0166(13) -0.0303(16)
C4 0.0484(15) 0.170(3) 0.0632(16) -0.0007(18) -0.0166(13) -0.0303(16)
C5 0.0484(15) 0.170(3) 0.0632(16) -0.0007(18) -0.0166(13) -0.0303(16)
C6 0.0484(15) 0.170(3) 0.0632(16) -0.0007(18) -0.0166(13) -0.0303(16)
C7 0.0484(15) 0.170(3) 0.0632(16) -0.0007(18) -0.0166(13) -0.0303(16)
C8 0.034(2) 0.0182(18) 0.0216(19) -0.0035(14) -0.0033(16) 0.0005(15)
C9 0.047(3) 0.0220(19) 0.025(2) -0.0047(15) -0.0052(18) -0.0023(17)
C10 0.059(3) 0.025(2) 0.022(2) -0.0008(16) -0.002(2) 0.0011(19)
C11 0.049(3) 0.025(2) 0.034(2) 0.0029(17) 0.006(2) -0.0028(18)
C12 0.035(2) 0.025(2) 0.039(2) 0.0014(17) -0.0032(19) -0.0006(17)
C13 0.041(2) 0.0175(18) 0.031(2) -0.0054(15) -0.0055(18) -0.0004(16)
C14 0.043(3) 0.030(2) 0.039(2) -0.0074(18) -0.011(2) 0.0085(18)
C15 0.067(3) 0.023(2) 0.036(2) -0.0006(18) -0.008(2) 0.012(2)
C16 0.067(3) 0.020(2) 0.032(2) -0.0022(17) -0.004(2) -0.008(2)
C17 0.050(3) 0.0213(19) 0.029(2) -0.0028(16) -0.0035(19) -0.0108(18)
C18 0.039(2) 0.0200(19) 0.025(2) -0.0035(15) -0.0043(17) -0.0038(16)
C19 0.048(3) 0.024(2) 0.044(3) -0.0051(18) -0.009(2) -0.0030(18)
C20 0.057(3) 0.023(2) 0.041(3) -0.0067(18) -0.002(2) -0.0050(19)
C21 0.069(4) 0.028(2) 0.055(3) -0.016(2) -0.012(3) -0.012(2)
C22 0.101(5) 0.043(3) 0.088(5) -0.022(3) -0.058(4) 0.001(3)
C23 0.085(4) 0.028(2) 0.075(4) -0.018(2) -0.044(3) 0.008(2)
C24 0.033(2) 0.0229(19) 0.024(2) 0.0000(15) -0.0021(17) -0.0043(16)
C25 0.048(3) 0.060(3) 0.041(3) -0.028(2) 0.012(2) -0.026(2)
C26 0.056(4) 0.118(6) 0.086(5) -0.078(4) 0.037(3) -0.043(4)
C27 0.038(3) 0.105(5) 0.089(5) -0.060(4) 0.019(3) -0.029(3)
C28 0.038(3) 0.053(3) 0.039(3) -0.014(2) -0.006(2) -0.011(2)
C29 0.037(2) 0.034(2) 0.024(2) -0.0077(16) -0.0021(18) -0.0019(17)
C30 0.036(2) 0.027(2) 0.036(2) -0.0106(17) -0.0083(19) -0.0041(17)
C31 0.035(2) 0.037(2) 0.036(2) -0.0164(18) -0.0122(19) -0.0020(18)
C32 0.042(3) 0.048(3) 0.053(3) -0.023(2) -0.016(2) 0.008(2)
C33 0.049(3) 0.049(3) 0.048(3) -0.016(2) -0.026(2) 0.003(2)
C34 0.050(3) 0.049(3) 0.034(2) -0.014(2) -0.015(2) 0.001(2)
C35 0.042(3) 0.037(2) 0.034(2) -0.0156(18) -0.010(2) 0.0010(19)
C36 0.047(3) 0.029(2) 0.038(2) -0.0164(19) 0.008(2) -0.0107(19)
C37 0.060(3) 0.027(2) 0.049(3) -0.006(2) 0.002(2) -0.003(2)
C38 0.092(4) 0.029(3) 0.052(3) -0.008(2) 0.016(3) -0.008(3)
C39 0.103(5) 0.041(3) 0.053(3) -0.022(3) 0.018(3) -0.029(3)
C40 0.087(4) 0.057(4) 0.059(4) -0.024(3) -0.003(3) -0.037(3)
C41 0.061(3) 0.045(3) 0.047(3) -0.018(2) -0.005(2) -0.020(2)
C42 0.037(2) 0.0142(17) 0.025(2) -0.0049(14) -0.0051(17) -0.0039(15)
C43 0.036(2) 0.0180(18) 0.0223(19) -0.0033(14) -0.0052(17) -0.0025(15)
C44 0.037(2) 0.024(2) 0.033(2) -0.0039(16) -0.0039(18) 0.0022(17)
C45 0.043(3) 0.027(2) 0.030(2) -0.0025(16) -0.0119(19) 0.0021(17)
C46 0.049(3) 0.024(2) 0.024(2) -0.0015(16) -0.0075(19) -0.0030(18)
C47 0.039(2) 0.0202(18) 0.022(2) -0.0044(15) 0.0002(17) -0.0056(16)
C48 0.042(3) 0.035(2) 0.022(2) 0.0010(17) 0.0005(18) -0.0084(18)
C49 0.046(3) 0.039(2) 0.034(2) -0.0018(19) 0.002(2) -0.018(2)
C50 0.037(2) 0.041(2) 0.028(2) -0.0079(18) 0.0004(18) -0.0032(19)
C51 0.059(3) 0.053(3) 0.029(2) 0.011(2) 0.001(2) -0.008(2)
C52 0.049(3) 0.042(3) 0.043(3) 0.006(2) -0.018(2) 0.002(2)
C56 0.034(2) 0.0254(19) 0.0208(19) -0.0025(15) -0.0055(17) 0.0027(16)
C57 0.040(2) 0.0219(19) 0.0211(19) -0.0038(15) -0.0030(17) 0.0003(16)
C58 0.044(3) 0.023(2) 0.027(2) -0.0025(16) -0.0052(19) 0.0005(17)
C59 0.049(3) 0.027(2) 0.023(2) 0.0003(16) -0.0033(19) 0.0076(18)
C60 0.035(2) 0.036(2) 0.024(2) 0.0019(17) -0.0037(18) 0.0084(18)
C61 0.032(2) 0.031(2) 0.023(2) -0.0011(16) -0.0052(17) 0.0018(16)
C62 0.032(2) 0.043(2) 0.031(2) -0.0069(18) -0.0034(18) -0.0010(18)
C63 0.041(3) 0.060(3) 0.041(3) -0.011(2) -0.012(2) -0.005(2)
C64 0.031(3) 0.064(3) 0.044(3) -0.013(2) -0.001(2) -0.005(2)
C65 0.038(3) 0.036(2) 0.044(3) -0.0055(19) -0.005(2) -0.0130(19)
C66 0.060(3) 0.034(2) 0.038(3) -0.010(2) 0.004(2) 0.013(2)
C1S 0.078(4) 0.075(4) 0.067(4) 0.010(3) -0.020(3) -0.002(3)
C2S 0.055(3) 0.066(4) 0.065(4) 0.003(3) -0.021(3) -0.005(3)
C3S 0.063(4) 0.064(4) 0.078(4) -0.002(3) -0.033(3) -0.008(3)
C4S 0.062(4) 0.099(6) 0.089(5) -0.016(4) -0.029(4) -0.015(4)
C5S 0.066(4) 0.115(6) 0.065(4) 0.025(4) -0.013(3) -0.013(4)
C6S 0.079(5) 0.085(5) 0.078(5) 0.028(4) -0.007(4) -0.012(4)
C7S 0.075(4) 0.062(4) 0.075(4) 0.007(3) -0.015(3) -0.005(3)
C72 0.081(4) 0.039(2) 0.060(3) -0.021(2) 0.010(3) 0.011(2)
C71 0.081(4) 0.039(2) 0.060(3) -0.021(2) 0.010(3) 0.011(2)
C74 0.081(4) 0.039(2) 0.060(3) -0.021(2) 0.010(3) 0.011(2)
C73 0.081(4) 0.039(2) 0.060(3) -0.021(2) 0.010(3) 0.011(2)
C75 0.081(4) 0.039(2) 0.060(3) -0.021(2) 0.010(3) 0.011(2)
C70 0.081(4) 0.039(2) 0.060(3) -0.021(2) 0.010(3) 0.011(2)
C85 0.061(3) 0.087(4) 0.072(4) -0.005(3) -0.033(3) 0.026(3)
C83 0.061(3) 0.087(4) 0.072(4) -0.005(3) -0.033(3) 0.026(3)
C81 0.061(3) 0.087(4) 0.072(4) -0.005(3) -0.033(3) 0.026(3)
C84 0.061(3) 0.087(4) 0.072(4) -0.005(3) -0.033(3) 0.026(3)
C82 0.061(3) 0.087(4) 0.072(4) -0.005(3) -0.033(3) 0.026(3)
C80 0.061(3) 0.087(4) 0.072(4) -0.005(3) -0.033(3) 0.026(3)

loop_
_atom_type_symbol
_atom_type_description
_atom_type_scat_dispersion_real
_atom_type_scat_dispersion_imag
_atom_type_scat_source
C C 0.0033 0.0016 'International Tables Vol C Tables 4.2.6.8 and 6.1.1.4'
H H 0.0000 0.0000 'International Tables Vol C Tables 4.2.6.8 and 6.1.1.4'
N N 0.0061 0.0033 'International Tables Vol C Tables 4.2.6.8 and 6.1.1.4'
O O 0.0106 0.0060 'International Tables Vol C Tables 4.2.6.8 and 6.1.1.4'
P P 0.1023 0.0942 'International Tables Vol C Tables 4.2.6.8 and 6.1.1.4'
Fe Fe 0.3463 0.8444 'International Tables Vol C Tables 4.2.6.8 and 6.1.1.4'
Y Y -2.7962 3.5667 'International Tables Vol C Tables 4.2.6.8 and 6.1.1.4'

loop_
_geom_angle_atom_site_label_1
_geom_angle_atom_site_label_2
_geom_angle_atom_site_label_3
_geom_angle
O1 Y1 O2 94.52(10)
O1 Y1 N2 128.49(11)
O2 Y1 N2 78.11(11)
O1 Y1 N1 78.49(10)
O2 Y1 N1 155.95(11)
N2 Y1 N1 88.25(11)
O1 Y1 C1 109.8(2)
O2 Y1 C1 97.0(2)
N2 Y1 C1 121.7(2)
N1 Y1 C1 107.0(2)
C11 Fe1 C12 40.88(17)
C11 Fe1 C10 40.5(2)
C12 Fe1 C10 68.78(19)
C11 Fe1 C16 106.90(18)
C12 Fe1 C16 119.6(2)
C10 Fe1 C16 124.66(17)
C11 Fe1 C17 124.65(19)
C12 Fe1 C17 106.44(19)
C10 Fe1 C17 161.83(18)
C16 Fe1 C17 41.17(17)
C11 Fe1 C15 120.06(18)
C12 Fe1 C15 154.60(19)
C10 Fe1 C15 107.66(18)
C16 Fe1 C15 40.4(2)
C17 Fe1 C15 68.70(19)
C11 Fe1 C9 68.38(18)
C12 Fe1 C9 68.47(18)
C10 Fe1 C9 41.14(16)
C16 Fe1 C9 162.80(18)
C17 Fe1 C9 155.12(16)
C15 Fe1 C9 126.4(2)
C11 Fe1 C14 155.50(18)
C12 Fe1 C14 162.68(17)
C10 Fe1 C14 121.05(19)
C16 Fe1 C14 68.4(2)
C17 Fe1 C14 68.61(19)
C15 Fe1 C14 40.79(18)
C9 Fe1 C14 108.61(18)
C11 Fe1 C8 68.56(16)
C12 Fe1 C8 40.81(16)
C10 Fe1 C8 68.87(16)
C16 Fe1 C8 154.89(19)
C17 Fe1 C8 119.73(16)
C15 Fe1 C8 163.41(19)
C9 Fe1 C8 40.53(16)
C14 Fe1 C8 125.98(17)
C11 Fe1 C13 162.33(19)
C12 Fe1 C13 125.06(17)
C10 Fe1 C13 155.91(19)
C16 Fe1 C13 68.83(17)
C17 Fe1 C13 40.99(17)
C15 Fe1 C13 68.54(17)
C9 Fe1 C13 120.70(16)
C14 Fe1 C13 40.51(17)
C8 Fe1 C13 107.61(15)
N1 P1 C43 112.50(17)
N1 P1 C24 111.88(17)
C43 P1 C24 106.86(18)
N1 P1 C18 113.49(18)
C43 P1 C18 105.17(17)
C24 P1 C18 106.41(18)
N2 P2 C57 114.69(19)
N2 P2 C36 112.70(19)
C57 P2 C36 105.53(19)
N2 P2 C30 109.63(19)
C57 P2 C30 106.31(19)
C36 P2 C30 107.5(2)
C8 N1 P1 117.1(2)
C8 N1 Y1 115.6(2)
P1 N1 Y1 123.22(16)
C13 N2 P2 122.5(3)
C13 N2 Y1 120.4(2)
P2 N2 Y1 116.97(17)
C42 O1 Y1 142.6(2)
C56 O2 Y1 149.0(2)
C2 C1 Y1 122.1(6)
C2 C1 H1A 106.8
Y1 C1 H1A 106.8
C2 C1 H1B 106.8
Y1 C1 H1B 106.8
H1A C1 H1B 106.7
C1 C2 C3 126.0(9)
C1 C2 C7 118.8(8)
C3 C2 C7 115.1(8)
C2 C3 C4 119.6(9)
C2 C3 H3 120.2
C4 C3 H3 120.2
C5 C4 C3 119.7(8)
C5 C4 H4 120.1
C3 C4 H4 120.1
C6 C5 C4 123.5(9)
C6 C5 H5 118.2
C4 C5 H5 118.2
C5 C6 C7 121.0(10)
C5 C6 H6 119.5
C7 C6 H6 119.5
C2 C7 C6 120.8(7)
C2 C7 H7 119.6
C6 C7 H7 119.6
C9 C8 C12 107.3(3)
C9 C8 N1 124.9(4)
C12 C8 N1 127.7(4)
C9 C8 Fe1 69.2(2)
C12 C8 Fe1 68.7(2)
N1 C8 Fe1 125.5(2)
C8 C9 C10 108.3(4)
C8 C9 Fe1 70.2(2)
C10 C9 Fe1 69.0(2)
C8 C9 H9 125.8
C10 C9 H9 125.8
Fe1 C9 H9 125.8
C11 C10 C9 107.5(4)
C11 C10 Fe1 69.6(3)
C9 C10 Fe1 69.8(2)
C11 C10 H10 126.3
C9 C10 H10 126.3
Fe1 C10 H10 126.3
C10 C11 C12 108.8(4)
C10 C11 Fe1 69.9(3)
C12 C11 Fe1 69.7(2)
C10 C11 H11 125.6
C12 C11 H11 125.6
Fe1 C11 H11 125.6
C11 C12 C8 108.0(4)
C11 C12 Fe1 69.4(2)
C8 C12 Fe1 70.5(2)
C11 C12 H12 126.0
C8 C12 H12 126.0
Fe1 C12 H12 126.0
N2 C13 C14 124.6(4)
N2 C13 C17 127.9(4)
C14 C13 C17 107.5(4)
N2 C13 Fe1 125.9(3)
C14 C13 Fe1 69.4(2)
C17 C13 Fe1 68.7(2)
C13 C14 C15 108.3(4)
C13 C14 Fe1 70.1(2)
C15 C14 Fe1 69.3(3)
C13 C14 H14 125.9
C15 C14 H14 125.9
Fe1 C14 H14 125.9
C16 C15 C14 108.2(4)
C16 C15 Fe1 69.5(2)
C14 C15 Fe1 69.9(2)
C16 C15 H15 125.9
C14 C15 H15 125.9
Fe1 C15 H15 125.9
C15 C16 C17 108.4(4)
C15 C16 Fe1 70.1(2)
C17 C16 Fe1 69.6(2)
C15 C16 H16 125.8
C17 C16 H16 125.8
Fe1 C16 H16 125.8
C16 C17 C13 107.6(4)
C16 C17 Fe1 69.2(2)
C13 C17 Fe1 70.3(2)
C16 C17 H17 126.2
C13 C17 H17 126.2
Fe1 C17 H17 126.2
C23 C18 C19 118.2(4)
C23 C18 P1 119.8(3)
C19 C18 P1 121.7(3)
C20 C19 C18 121.5(4)
C20 C19 H19 119.3
C18 C19 H19 119.3
C19 C20 C21 119.6(4)
C19 C20 H20 120.2
C21 C20 H20 120.2
C22 C21 C20 119.4(4)
C22 C21 H21 120.3
C20 C21 H21 120.3
C21 C22 C23 120.4(5)
C21 C22 H22 119.8
C23 C22 H22 119.8
C18 C23 C22 120.7(5)
C18 C23 H23 119.6
C22 C23 H23 119.6
C25 C24 C29 118.8(4)
C25 C24 P1 122.3(3)
C29 C24 P1 118.8(3)
C26 C25 C24 120.2(5)
C26 C25 H25 119.9
C24 C25 H25 119.9
C25 C26 C27 120.8(5)
C25 C26 H26 119.6
C27 C26 H26 119.6
C28 C27 C26 119.6(5)
C28 C27 H27 120.2
C26 C27 H27 120.2
C27 C28 C29 119.7(4)
C27 C28 H28 120.1
C29 C28 H28 120.1
C28 C29 C24 120.8(4)
C28 C29 H29 119.6
C24 C29 H29 119.6
C31 C30 C35 119.6(4)
C31 C30 P2 120.2(3)
C35 C30 P2 120.2(3)
C32 C31 C30 120.0(4)
C32 C31 H31 120.0
C30 C31 H31 120.0
C31 C32 C33 120.2(4)
C31 C32 H32 119.9
C33 C32 H32 119.9
C34 C33 C32 119.7(4)
C34 C33 H33 120.2
C32 C33 H33 120.2
C35 C34 C33 120.0(4)
C35 C34 H34 120.0
C33 C34 H34 120.0
C34 C35 C30 120.4(4)
C34 C35 H35 119.8
C30 C35 H35 119.8
C37 C36 C41 119.5(4)
C37 C36 P2 119.0(4)
C41 C36 P2 121.5(4)
C36 C37 C38 120.2(6)
C36 C37 H37 119.9
C38 C37 H37 119.9
C39 C38 C37 119.8(6)
C39 C38 H38 120.1
C37 C38 H38 120.1
C38 C39 C40 121.1(5)
C38 C39 H39 119.5
C40 C39 H39 119.5
C39 C40 C41 119.7(6)
C39 C40 H40 120.2
C41 C40 H40 120.2
C36 C41 C40 119.8(6)
C36 C41 H41 120.1
C40 C41 H41 120.1
O1 C42 C43 119.9(3)
O1 C42 C47 122.2(3)
C43 C42 C47 117.9(4)
C44 C43 C42 121.9(4)
C44 C43 P1 119.2(3)
C42 C43 P1 118.6(3)
C43 C44 C45 120.6(4)
C43 C44 H44 119.7
C45 C44 H44 119.7
C46 C45 C44 116.8(4)
C46 C45 C52 122.7(4)
C44 C45 C52 120.5(4)
C45 C46 C47 125.0(4)
C45 C46 H46 117.5
C47 C46 H46 117.5
C46 C47 C42 117.6(4)
C46 C47 C48 121.9(4)
C42 C47 C48 120.5(4)
C47 C48 C50 108.7(3)
C47 C48 C51 112.0(4)
C50 C48 C51 107.5(4)
C47 C48 C49 110.9(3)
C50 C48 C49 110.6(4)
C51 C48 C49 107.0(4)
C48 C49 H49A 109.5
C48 C49 H49B 109.5
H49A C49 H49B 109.5
C48 C49 H49C 109.5
H49A C49 H49C 109.5
H49B C49 H49C 109.5
C48 C50 H50A 109.5
C48 C50 H50B 109.5
H50A C50 H50B 109.5
C48 C50 H50C 109.5
H50A C50 H50C 109.5
H50B C50 H50C 109.5
C48 C51 H51A 109.5
C48 C51 H51B 109.5
H51A C51 H51B 109.5
C48 C51 H51C 109.5
H51A C51 H51C 109.5
H51B C51 H51C 109.5
C82 C52 C83 39.7(7)
C82 C52 C85 138.1(7)
C83 C52 C85 120.1(9)
C82 C52 C80 111.5(8)
C83 C52 C80 131.9(7)
C85 C52 C80 47.9(7)
C82 C52 C45 112.4(6)
C83 C52 C45 112.5(6)
C85 C52 C45 109.5(6)
C80 C52 C45 115.0(5)
C82 C52 C81 65.8(8)
C83 C52 C81 103.8(9)
C85 C52 C81 102.7(9)
C80 C52 C81 55.2(8)
C45 C52 C81 106.6(6)
C82 C52 C84 109.8(8)
C83 C52 C84 72.0(9)
C85 C52 C84 56.6(8)
C80 C52 C84 101.6(8)
C45 C52 C84 105.9(5)
C81 C52 C84 146.1(7)
O2 C56 C61 123.3(4)
O2 C56 C57 118.8(4)
C61 C56 C57 117.9(3)
C58 C57 C56 121.7(4)
C58 C57 P2 120.7(3)
C56 C57 P2 117.6(3)
C59 C58 C57 120.8(4)
C59 C58 H58 119.6
C57 C58 H58 119.6
C58 C59 C60 116.9(4)
C58 C59 C66 121.0(4)
C60 C59 C66 122.1(4)
C59 C60 C61 125.0(4)
C59 C60 H60 117.5
C61 C60 H60 117.5
C60 C61 C56 117.7(4)
C60 C61 C62 121.2(4)
C56 C61 C62 121.1(3)
C63 C62 C65 110.1(4)
C63 C62 C64 107.9(4)
C65 C62 C64 106.8(4)
C63 C62 C61 108.6(4)
C65 C62 C61 111.5(3)
C64 C62 C61 111.9(4)
C62 C63 H63A 109.5
C62 C63 H63B 109.5
H63A C63 H63B 109.5
C62 C63 H63C 109.5
H63A C63 H63C 109.5
H63B C63 H63C 109.5
C62 C64 H64A 109.5
C62 C64 H64B 109.5
H64A C64 H64B 109.5
C62 C64 H64C 109.5
H64A C64 H64C 109.5
H64B C64 H64C 109.5
C62 C65 H65A 109.5
C62 C65 H65B 109.5
H65A C65 H65B 109.5
C62 C65 H65C 109.5
H65A C65 H65C 109.5
H65B C65 H65C 109.5
C72 C66 C75 128.3(7)
C72 C66 C59 115.9(5)
C75 C66 C59 114.5(6)
C72 C66 C70 62.7(7)
C75 C66 C70 109.3(9)
C59 C66 C70 109.6(5)
C72 C66 C74 110.8(7)
C75 C66 C74 39.2(7)
C59 C66 C74 109.6(5)
C70 C66 C74 138.3(7)
C72 C66 C71 108.4(7)
C75 C66 C71 65.8(8)
C59 C66 C71 107.0(5)
C70 C66 C71 49.8(7)
C74 C66 C71 104.5(7)
C72 C66 C73 41.5(6)
C75 C66 C73 112.2(8)
C59 C66 C73 106.7(6)
C70 C66 C73 104.0(8)
C74 C66 C73 77.8(7)
C71 C66 C73 143.1(6)
C2S C1S H1SA 109.5
C2S C1S H1SB 109.5
H1SA C1S H1SB 109.5
C2S C1S H1SC 109.5
H1SA C1S H1SC 109.5
H1SB C1S H1SC 109.5
C3S C2S C7S 117.3(6)
C3S C2S C1S 121.1(6)
C7S C2S C1S 121.5(6)
C2S C3S C4S 119.6(6)
C2S C3S H3S 120.2
C4S C3S H3S 120.2
C5S C4S C3S 121.2(8)
C5S C4S H4S 119.4
C3S C4S H4S 119.4
C4S C5S C6S 119.5(7)
C4S C5S H5S 120.3
C6S C5S H5S 120.3
C7S C6S C5S 120.3(7)
C7S C6S H6S 119.9
C5S C6S H6S 119.9
C6S C7S C2S 122.0(7)
C6S C7S H7S 119.0
C2S C7S H7S 119.0
C66 C72 H72A 109.5
C66 C72 H72B 109.5
C66 C72 H72C 109.5
C66 C71 H71A 109.5
C66 C71 H71B 109.5
C66 C71 H71C 109.5
C66 C74 H74A 109.5
C66 C74 H74B 109.5
C66 C74 H74C 109.5
C66 C73 H73A 109.5
C66 C73 H73B 109.5
H73A C73 H73B 109.5
C66 C73 H73C 109.5
H73A C73 H73C 109.5
H73B C73 H73C 109.5
C66 C75 H75A 109.5
C66 C75 H75B 109.5
H75A C75 H75B 109.5
C66 C75 H75C 109.5
H75A C75 H75C 109.5
H75B C75 H75C 109.5
C66 C70 H70A 109.5
C66 C70 H70B 109.5
H70A C70 H70B 109.5
C66 C70 H70C 109.5
H70A C70 H70C 109.5
H70B C70 H70C 109.5
C52 C85 H85A 109.5
C52 C85 H85B 109.5
C52 C85 H85C 109.5
C52 C83 H83A 109.5
C52 C83 H83B 109.5
C52 C83 H83C 109.5
C52 C81 H81A 109.5
C52 C81 H81B 109.5
C52 C81 H81C 109.5
C52 C84 H84A 109.5
C52 C84 H84B 109.5
C52 C84 H84C 109.5
C52 C82 H82A 109.5
C52 C82 H82B 109.5
C52 C82 H82C 109.5
C52 C80 H80A 109.5
C52 C80 H80B 109.5
C52 C80 H80C 109.5

loop_
_geom_bond_atom_site_label_1
_geom_bond_atom_site_label_2
_geom_bond_distance
Y1 O1 2.139(3)
Y1 O2 2.169(3)
Y1 N2 2.359(3)
Y1 N1 2.388(3)
Y1 C1 2.485(7)
Fe1 C11 2.027(4)
Fe1 C12 2.031(4)
Fe1 C10 2.032(4)
Fe1 C16 2.034(4)
Fe1 C17 2.039(4)
Fe1 C15 2.042(4)
Fe1 C9 2.042(4)
Fe1 C14 2.051(4)
Fe1 C8 2.056(4)
Fe1 C13 2.059(4)
P1 N1 1.619(3)
P1 C43 1.794(4)
P1 C24 1.800(4)
P1 C18 1.813(4)
P2 N2 1.607(3)
P2 C57 1.785(4)
P2 C36 1.811(4)
P2 C30 1.815(4)
N1 C8 1.437(5)
N2 C13 1.409(5)
O1 C42 1.318(5)
O2 C56 1.324(5)
C1 C2 1.340(11)
C1 H1A 0.9900
C1 H1B 0.9900
C2 C3 1.408(10)
C2 C7 1.431(12)
C3 C4 1.490(12)
C3 H3 0.9500
C4 C5 1.313(12)
C4 H4 0.9500
C5 C6 1.282(10)
C5 H5 0.9500
C6 C7 1.441(11)
C6 H6 0.9500
C7 H7 0.9500
C8 C9 1.420(6)
C8 C12 1.425(6)
C9 C10 1.431(6)
C9 H9 1.0000
C10 C11 1.405(7)
C10 H10 1.0000
C11 C12 1.417(6)
C11 H11 1.0000
C12 H12 1.0000
C13 C14 1.423(6)
C13 C17 1.435(6)
C14 C15 1.426(7)
C14 H14 1.0000
C15 C16 1.408(7)
C15 H15 1.0000
C16 C17 1.432(6)
C16 H16 1.0000
C17 H17 1.0000
C18 C23 1.367(7)
C18 C19 1.381(6)
C19 C20 1.374(6)
C19 H19 0.9500
C20 C21 1.380(7)
C20 H20 0.9500
C21 C22 1.363(7)
C21 H21 0.9500
C22 C23 1.388(7)
C22 H22 0.9500
C23 H23 0.9500
C24 C25 1.379(6)
C24 C29 1.403(6)
C25 C26 1.366(7)
C25 H25 0.9500
C26 C27 1.394(8)
C26 H26 0.9500
C27 C28 1.370(7)
C27 H27 0.9500
C28 C29 1.377(6)
C28 H28 0.9500
C29 H29 0.9500
C30 C31 1.383(6)
C30 C35 1.396(6)
C31 C32 1.377(7)
C31 H31 0.9500
C32 C33 1.399(7)
C32 H32 0.9500
C33 C34 1.380(7)
C33 H33 0.9500
C34 C35 1.375(6)
C34 H34 0.9500
C35 H35 0.9500
C36 C37 1.376(7)
C36 C41 1.390(7)
C37 C38 1.394(7)
C37 H37 0.9500
C38 C39 1.358(10)
C38 H38 0.9500
C39 C40 1.371(10)
C39 H39 0.9500
C40 C41 1.391(7)
C40 H40 0.9500
C41 H41 0.9500
C42 C43 1.411(5)
C42 C47 1.423(5)
C43 C44 1.393(6)
C44 C45 1.394(6)
C44 H44 0.9500
C45 C46 1.385(6)
C45 C52 1.545(6)
C46 C47 1.393(6)
C46 H46 0.9500
C47 C48 1.532(6)
C48 C50 1.534(6)
C48 C51 1.534(6)
C48 C49 1.537(6)
C49 H49A 0.9800
C49 H49B 0.9800
C49 H49C 0.9800
C50 H50A 0.9800
C50 H50B 0.9800
C50 H50C 0.9800
C51 H51A 0.9800
C51 H51B 0.9800
C51 H51C 0.9800
C52 C82 1.452(14)
C52 C83 1.472(15)
C52 C85 1.482(16)
C52 C80 1.492(13)
C52 C81 1.586(15)
C52 C84 1.590(14)
C56 C61 1.416(6)
C56 C57 1.416(6)
C57 C58 1.405(5)
C58 C59 1.374(6)
C58 H58 0.9500
C59 C60 1.394(6)
C59 C66 1.537(6)
C60 C61 1.395(6)
C60 H60 0.9500
C61 C62 1.543(6)
C62 C63 1.530(6)
C62 C65 1.536(6)
C62 C64 1.536(6)
C63 H63A 0.9800
C63 H63B 0.9800
C63 H63C 0.9800
C64 H64A 0.9800
C64 H64B 0.9800
C64 H64C 0.9800
C65 H65A 0.9800
C65 H65B 0.9800
C65 H65C 0.9800
C66 C72 1.469(12)
C66 C75 1.498(14)
C66 C70 1.557(14)
C66 C74 1.566(12)
C66 C71 1.596(13)
C66 C73 1.623(16)
C1S C2S 1.489(8)
C1S H1SA 0.9800
C1S H1SB 0.9800
C1S H1SC 0.9800
C2S C3S 1.367(9)
C2S C7S 1.400(8)
C3S C4S 1.427(10)
C3S H3S 0.9500
C4S C5S 1.312(10)
C4S H4S 0.9500
C5S C6S 1.395(11)
C5S H5S 0.9500
C6S C7S 1.339(9)
C6S H6S 0.9500
C7S H7S 0.9500
C72 H72A 0.9800
C72 H72B 0.9800
C72 H72C 0.9800
C71 H71A 0.9800
C71 H71B 0.9800
C71 H71C 0.9800
C74 H74A 0.9800
C74 H74B 0.9800
C74 H74C 0.9800
C73 H73A 0.9800
C73 H73B 0.9800
C73 H73C 0.9800
C75 H75A 0.9800
C75 H75B 0.9800
C75 H75C 0.9800
C70 H70A 0.9800
C70 H70B 0.9800
C70 H70C 0.9800
C85 H85A 0.9800
C85 H85B 0.9800
C85 H85C 0.9800
C83 H83A 0.9800
C83 H83B 0.9800
C83 H83C 0.9800
C81 H81A 0.9800
C81 H81B 0.9800
C81 H81C 0.9800
C84 H84A 0.9800
C84 H84B 0.9800
C84 H84C 0.9800
C82 H82A 0.9800
C82 H82B 0.9800
C82 H82C 0.9800
C80 H80A 0.9800
C80 H80B 0.9800
C80 H80C 0.9800

loop_
_platon_squeeze_void_nr
_platon_squeeze_void_average_x
_platon_squeeze_void_average_y
_platon_squeeze_void_average_z
_platon_squeeze_void_volume
_platon_squeeze_void_count_electrons
_platon_squeeze_void_content
1 0.042 0.662 0.559 12 0 ' '
2 0.362 0.683 0.194 208 15 ' '
3 0.638 0.317 0.806 208 15 ' '
4 0.958 0.338 0.442 12 0 ' '
